data_1561759
loop_
_publ_author_name
'Bykova, E.'
'Gou, H.'
'Bykov, M.'
'Hanfland, M.'
'Dubrovinsky, L.'
'Dubrovinskaia, N.'

_publ_section_title
;
 Crystal structures and compressibility of novel iron borides Fe2B7 and Fe
 B50 synthesized at high pressure and high temperature
;
_journal_name_full 'Journal of Solid State Chemistry'
_journal_page_first 102
_journal_page_last 109
_journal_paper_doi 10.1016/j.jssc.2015.06.040
_journal_volume 230
_journal_year 2015
_chemical_absolute_configuration .
_chemical_compound_source
;
high-pressure high-temperature synthesis
;
_chemical_formula_moiety 'B7 Fe2'
_chemical_formula_sum 'B7 Fe2'
_chemical_formula_weight 187.4
_chemical_name_common 'diiron heptaboride'
_chemical_name_systematic 'diiron heptaboride'
_space_group_IT_number 55
_space_group_name_Hall '-P 2 2ab'
_space_group_name_H-M_alt 'P b a m'
_symmetry_cell_setting orthorhombic
_symmetry_Int_Tables_number 55
_symmetry_space_group_name_Hall '-P 2 2ab'
_symmetry_space_group_name_H-M 'P b a m'
_cell_angle_alpha 90
_cell_angle_beta 90
_cell_angle_gamma 90
_cell_formula_units_Z 8
_cell_length_a 16.6018(11)
_cell_length_b 10.5290(2)
_cell_length_c 2.83400(10)
_cell_measurement_reflns_used 476
_cell_measurement_temperature 293
_cell_measurement_theta_max 18.2020
_cell_measurement_theta_min 4.4020
_cell_volume 495.38(4)
_computing_cell_refinement
;
CrysAlisPro, Agilent Technologies,
Version 1.171.37.35 (release 13-08-2014 CrysAlis171 .NET)
(compiled Aug 13 2014,18:06:01)
;
_computing_data_collection
;
CrysAlisPro, Agilent Technologies,
Version 1.171.37.35 (release 13-08-2014 CrysAlis171 .NET)
(compiled Aug 13 2014,18:06:01)
;
_computing_data_reduction
;
CrysAlisPro, Agilent Technologies,
Version 1.171.37.35 (release 13-08-2014 CrysAlis171 .NET)
(compiled Aug 13 2014,18:06:01)
;
_computing_structure_refinement 'Jana2006 (Petricek, 2014)'
_computing_structure_solution 'SHELXS-2013 (Sheldrick, 2013)'
_diffrn_ambient_pressure 16100000
_diffrn_ambient_temperature 293
_diffrn_detector 'MAR555 flatpanel detector'
_diffrn_measured_fraction_theta_full 0.87
_diffrn_measured_fraction_theta_max 0.55
_diffrn_measurement_device
;
customized omega-circle diffractometer
;
_diffrn_measurement_device_type 'ESRF, beamline ID09A diffractometer'
_diffrn_measurement_method '\w scans'
_diffrn_radiation_monochromator synchrotron
_diffrn_radiation_probe x-ray
_diffrn_radiation_source synchrotron
_diffrn_radiation_type synchrotron
_diffrn_radiation_wavelength 0.41441
_diffrn_reflns_av_R_equivalents 0.0418
_diffrn_reflns_av_unetI/netI 0.0282
_diffrn_reflns_limit_h_max 18
_diffrn_reflns_limit_h_min -18
_diffrn_reflns_limit_k_max 15
_diffrn_reflns_limit_k_min -15
_diffrn_reflns_limit_l_max 3
_diffrn_reflns_limit_l_min -3
_diffrn_reflns_number 2141
_diffrn_reflns_theta_full 13.18
_diffrn_reflns_theta_max 19.29
_diffrn_reflns_theta_min 1.82
_diffrn_source synchrotron
_exptl_absorpt_coefficient_mu 2.361
_exptl_absorpt_correction_T_max 1.00000
_exptl_absorpt_correction_T_min 0.37964
_exptl_absorpt_correction_type multi-scan
_exptl_absorpt_process_details
;
CrysAlisPro, Agilent Technologies,
Version 1.171.37.35 (release 13-08-2014 CrysAlis171 .NET)
(compiled Aug 13 2014,18:06:01)
Empirical absorption correction using spherical harmonics,
 implemented in SCALE3 ABSPACK scaling algorithm.
;
_exptl_crystal_colour black
_exptl_crystal_density_diffrn 5.0228
_exptl_crystal_description plate
_exptl_crystal_F_000 696
_exptl_crystal_size_max 0.025
_exptl_crystal_size_mid 0.025
_exptl_crystal_size_min 0.005
_refine_ls_extinction_method none
_refine_ls_goodness_of_fit_gt 2.08
_refine_ls_goodness_of_fit_ref 1.97
_refine_ls_number_constraints 0
_refine_ls_number_parameters 67
_refine_ls_number_reflns 684
_refine_ls_number_restraints 0
_refine_ls_R_factor_all 0.0425
_refine_ls_R_factor_gt 0.0398
_refine_ls_shift/su_max 0.0003
_refine_ls_shift/su_mean 0.0000
_refine_ls_structure_factor_coef Fsqd
_refine_ls_weighting_details w=1/(\s^2^(I)+0.0004I^2^)
_refine_ls_weighting_scheme sigma
_refine_ls_wR_factor_gt 0.0872
_refine_ls_wR_factor_ref 0.0891
_reflns_number_gt 600
_reflns_number_total 684
_reflns_threshold_expression I>2\s(I)
_cod_data_source_file Fe2B7_16.1GPa.cif
_cod_data_source_block Fe2B7_16.1GPa
_cod_depositor_comments
;
The following automatic conversions were performed:

data item '_diffrn_radiation_probe' value 'X-ray' was changed to
'x-ray' in accordance with the built-in table derived from the CIF
Core dictionary named 'cif_core.dic' version 2.4.5 last updated on
2014-11-21.

Automatic conversion script
Id: cif_fix_values 8369 2020-08-20 11:38:08Z andrius 
;
_cod_database_code 1561759

loop_
_symmetry_equiv_pos_site_id
_symmetry_equiv_pos_as_xyz
1 x,y,z
2 -x,-y,z
3 -x+1/2,y+1/2,-z
4 x+1/2,-y+1/2,-z
5 -x,-y,-z
6 x,y,-z
7 x+1/2,-y+1/2,z
8 -x+1/2,y+1/2,z

loop_
_atom_site_label
_atom_site_type_symbol
_atom_site_fract_x
_atom_site_fract_y
_atom_site_fract_z
_atom_site_adp_type
_atom_site_U_iso_or_equiv
_atom_site_site_symmetry_multiplicity
_atom_site_occupancy
_atom_site_calc_flag
_atom_site_refinement_flags
_atom_site_disorder_assembly
_atom_site_disorder_group
Fe1 Fe 0.22123(7) 0.46726(8) 0.5 Uani 0.0053(3) 4 1 d . . .
Fe2 Fe 0.12116(7) 0.17897(8) 0 Uani 0.0046(3) 4 1 d . . .
Fe3 Fe 0.46508(7) 0.10594(8) 0.5 Uani 0.0041(3) 4 1 d . . .
Fe4 Fe 0.38941(7) 0.26628(8) 0 Uani 0.0045(3) 4 1 d . . .
B1 B 0.3680(5) 0.0497(6) 0 Uiso 0.0027(12) 4 1 d . . .
B2 B 0.0471(5) 0.4606(6) 0 Uiso 0.0057(13) 4 1 d . . .
B3 B 0.3032(5) 0.3915(6) 0 Uiso 0.0051(13) 4 1 d . . .
B4 B 0.1399(5) 0.3756(6) 0 Uiso 0.0034(12) 4 1 d . . .
B5 B 0.4444(5) 0.4032(6) 0.5 Uiso 0.0055(13) 4 1 d . . .
B6 B 0.2003(5) 0.0443(6) 0 Uiso 0.0031(12) 4 1 d . . .
B7 B 0.2886(5) 0.2884(6) 0.5 Uiso 0.0034(12) 4 1 d . . .
B8 B 0.0334(6) 0.3041(6) 0 Uiso 0.0057(13) 4 1 d . . .
B9 B 0.3987(5) 0.4756(6) 0 Uiso 0.0029(12) 4 1 d . . .
B10 B 0.0544(5) 0.0592(6) 0.5 Uiso 0.0047(13) 4 1 d . . .
B11 B 0.0175(5) 0.2115(6) 0.5 Uiso 0.0041(12) 4 1 d . . .
B12 B 0.3389(5) 0.1382(6) 0.5 Uiso 0.0056(13) 4 1 d . . .
B13 B 0.2199(5) 0.1441(6) 0.5 Uiso 0.0045(13) 4 1 d . . .
B14 B 0.1793(5) 0.2909(7) 0.5 Uiso 0.0072(13) 4 1 d . . .

loop_
_atom_site_aniso_label
_atom_site_aniso_type_symbol
_atom_site_aniso_U_11
_atom_site_aniso_U_22
_atom_site_aniso_U_33
_atom_site_aniso_U_12
_atom_site_aniso_U_13
_atom_site_aniso_U_23
Fe1 Fe 0.0070(7) 0.0014(4) 0.0073(4) 0.0003(3) 0 0
Fe2 Fe 0.0064(7) 0.0027(4) 0.0046(4) 0.0002(4) 0 0
Fe3 Fe 0.0077(7) 0.0020(4) 0.0027(4) 0.0000(4) 0 0
Fe4 Fe 0.0071(7) 0.0029(4) 0.0033(4) 0.0002(4) 0 0

loop_
_atom_type_symbol
_atom_type_scat_dispersion_real
_atom_type_scat_dispersion_imag
_atom_type_scat_source
B -0.0003 0.0002 'International Tables Vol C tables 4.2.6.8 and 6.1.1.1'
Fe 0.1991 0.3104 'International Tables Vol C tables 4.2.6.8 and 6.1.1.1'

loop_
_geom_angle_atom_site_label_1
_geom_angle_atom_site_label_2
_geom_angle_atom_site_label_3
_geom_angle_site_symmetry_1
_geom_angle_site_symmetry_2
_geom_angle_site_symmetry_3
_geom_angle
Fe1 Fe1 Fe1 1_554 . 1_556 180.0(5)
Fe1 Fe1 B1 1_554 . 3_555 50.47(13)
Fe1 Fe1 B1 1_554 . 3_556 129.53(14)
Fe1 Fe1 B3 1_554 . . 48.07(15)
Fe1 Fe1 B3 1_554 . 1_556 131.93(16)
Fe1 Fe1 B4 1_554 . . 49.52(14)
Fe1 Fe1 B4 1_554 . 1_556 130.48(14)
Fe1 Fe1 B6 1_554 . 3_555 47.29(15)
Fe1 Fe1 B6 1_554 . 3_556 132.71(16)
Fe1 Fe1 B7 1_554 . . 90.00(3)
Fe1 Fe1 B12 1_554 . 3_556 90.00(3)
Fe1 Fe1 B13 1_554 . 3_556 90.00(3)
Fe1 Fe1 B14 1_554 . . 90.00(2)
Fe1 Fe1 B1 1_556 . 3_555 129.53(14)
Fe1 Fe1 B1 1_556 . 3_556 50.47(13)
Fe1 Fe1 B3 1_556 . . 131.93(16)
Fe1 Fe1 B3 1_556 . 1_556 48.07(15)
Fe1 Fe1 B4 1_556 . . 130.48(14)
Fe1 Fe1 B4 1_556 . 1_556 49.52(14)
Fe1 Fe1 B6 1_556 . 3_555 132.71(16)
Fe1 Fe1 B6 1_556 . 3_556 47.29(15)
Fe1 Fe1 B7 1_556 . . 90.00(3)
Fe1 Fe1 B12 1_556 . 3_556 90.00(3)
Fe1 Fe1 B13 1_556 . 3_556 90.00(3)
Fe1 Fe1 B14 1_556 . . 90.00(2)
B1 Fe1 B1 3_555 . 3_556 79.07(19)
B1 Fe1 B3 3_555 . . 98.5(2)
B1 Fe1 B3 3_555 . 1_556 177.6(2)
B1 Fe1 B4 3_555 . . 49.3(2)
B1 Fe1 B4 3_555 . 1_556 100.0(3)
B1 Fe1 B6 3_555 . 3_555 80.3(3)
B1 Fe1 B6 3_555 . 3_556 134.1(2)
B1 Fe1 B7 3_555 . . 132.44(17)
B1 Fe1 B12 3_555 . 3_556 48.43(18)
B1 Fe1 B13 3_555 . 3_556 87.9(2)
B1 Fe1 B14 3_555 . . 97.6(3)
B1 Fe1 B3 3_556 . . 177.6(2)
B1 Fe1 B3 3_556 . 1_556 98.5(2)
B1 Fe1 B4 3_556 . . 100.0(3)
B1 Fe1 B4 3_556 . 1_556 49.3(2)
B1 Fe1 B6 3_556 . 3_555 134.1(2)
B1 Fe1 B6 3_556 . 3_556 80.3(3)
B1 Fe1 B7 3_556 . . 132.44(17)
B1 Fe1 B12 3_556 . 3_556 48.43(18)
B1 Fe1 B13 3_556 . 3_556 87.9(2)
B1 Fe1 B14 3_556 . . 97.6(3)
B3 Fe1 B3 . . 1_556 83.9(2)
B3 Fe1 B4 . . . 78.3(3)
B3 Fe1 B4 . . 1_556 131.6(2)
B3 Fe1 B6 . . 3_555 45.0(2)
B3 Fe1 B6 . . 3_556 101.5(3)
B3 Fe1 B7 . . . 49.38(18)
B3 Fe1 B12 . . 3_556 129.80(19)
B3 Fe1 B13 . . 3_556 92.0(3)
B3 Fe1 B14 . . . 82.7(3)
B3 Fe1 B4 1_556 . . 131.6(2)
B3 Fe1 B4 1_556 . 1_556 78.3(3)
B3 Fe1 B6 1_556 . 3_555 101.5(3)
B3 Fe1 B6 1_556 . 3_556 45.0(2)
B3 Fe1 B7 1_556 . . 49.38(18)
B3 Fe1 B12 1_556 . 3_556 129.80(19)
B3 Fe1 B13 1_556 . 3_556 92.0(3)
B3 Fe1 B14 1_556 . . 82.7(3)
B4 Fe1 B4 . . 1_556 80.97(19)
B4 Fe1 B6 . . 3_555 96.7(2)
B4 Fe1 B6 . . 3_556 176.5(2)
B4 Fe1 B7 . . . 86.3(2)
B4 Fe1 B12 . . 3_556 95.0(3)
B4 Fe1 B13 . . 3_556 132.79(17)
B4 Fe1 B14 . . . 50.8(2)
B4 Fe1 B6 1_556 . 3_555 176.5(2)
B4 Fe1 B6 1_556 . 3_556 96.7(2)
B4 Fe1 B7 1_556 . . 86.3(2)
B4 Fe1 B12 1_556 . 3_556 95.0(3)
B4 Fe1 B13 1_556 . 3_556 132.79(17)
B4 Fe1 B14 1_556 . . 50.8(2)
B6 Fe1 B6 3_555 . 3_556 85.4(2)
B6 Fe1 B7 3_555 . . 90.9(2)
B6 Fe1 B12 3_555 . 3_556 87.9(3)
B6 Fe1 B13 3_555 . 3_556 50.67(18)
B6 Fe1 B14 3_555 . . 125.6(2)
B6 Fe1 B7 3_556 . . 90.9(2)
B6 Fe1 B12 3_556 . 3_556 87.9(3)
B6 Fe1 B13 3_556 . 3_556 50.67(18)
B6 Fe1 B14 3_556 . . 125.6(2)
B7 Fe1 B12 . . 3_556 178.3(3)
B7 Fe1 B13 . . 3_556 121.6(3)
B7 Fe1 B14 . . . 51.2(3)
B12 Fe1 B13 3_556 . 3_556 56.7(3)
B12 Fe1 B14 3_556 . . 130.5(3)
B13 Fe1 B14 3_556 . . 172.8(3)
Fe2 Fe2 Fe2 1_554 . 1_556 180.0(5)
Fe2 Fe2 B4 1_554 . . 90.00(2)
Fe2 Fe2 B6 1_554 . . 90.00(3)
Fe2 Fe2 B8 1_554 . . 90.00(3)
Fe2 Fe2 B9 1_554 . 3_545 90.00(2)
Fe2 Fe2 B10 1_554 . 1_554 49.85(13)
Fe2 Fe2 B10 1_554 . . 130.15(13)
Fe2 Fe2 B11 1_554 . 1_554 51.09(14)
Fe2 Fe2 B11 1_554 . . 128.91(14)
Fe2 Fe2 B13 1_554 . 1_554 49.86(14)
Fe2 Fe2 B13 1_554 . . 130.14(15)
Fe2 Fe2 B14 1_554 . 1_554 47.08(15)
Fe2 Fe2 B14 1_554 . . 132.92(15)
Fe2 Fe2 B4 1_556 . . 90.00(2)
Fe2 Fe2 B6 1_556 . . 90.00(3)
Fe2 Fe2 B8 1_556 . . 90.00(3)
Fe2 Fe2 B9 1_556 . 3_545 90.00(2)
Fe2 Fe2 B10 1_556 . 1_554 130.15(13)
Fe2 Fe2 B10 1_556 . . 49.85(13)
Fe2 Fe2 B11 1_556 . 1_554 128.91(14)
Fe2 Fe2 B11 1_556 . . 51.09(14)
Fe2 Fe2 B13 1_556 . 1_554 130.14(15)
Fe2 Fe2 B13 1_556 . . 49.86(14)
Fe2 Fe2 B14 1_556 . 1_554 132.92(15)
Fe2 Fe2 B14 1_556 . . 47.08(15)
B4 Fe2 B6 . . . 128.7(3)
B4 Fe2 B8 . . . 56.4(3)
B4 Fe2 B9 . . 3_545 179.8(3)
B4 Fe2 B10 . . 1_554 129.99(19)
B4 Fe2 B10 . . . 129.99(19)
B4 Fe2 B11 . . 1_554 87.9(2)
B4 Fe2 B11 . . . 87.9(2)
B4 Fe2 B13 . . 1_554 93.1(3)
B4 Fe2 B13 . . . 93.1(3)
B4 Fe2 B14 . . 1_554 51.0(2)
B4 Fe2 B14 . . . 51.0(2)
B6 Fe2 B8 . . . 174.9(3)
B6 Fe2 B9 . . 3_545 51.6(3)
B6 Fe2 B10 . . 1_554 85.5(3)
B6 Fe2 B10 . . . 85.5(3)
B6 Fe2 B11 . . 1_554 129.1(2)
B6 Fe2 B11 . . . 129.1(2)
B6 Fe2 B13 . . 1_554 51.0(2)
B6 Fe2 B13 . . . 51.0(2)
B6 Fe2 B14 . . 1_554 95.8(3)
B6 Fe2 B14 . . . 95.8(3)
B8 Fe2 B9 . . 3_545 123.4(3)
B8 Fe2 B10 . . 1_554 90.6(3)
B8 Fe2 B10 . . . 90.6(3)
B8 Fe2 B11 . . 1_554 48.10(19)
B8 Fe2 B11 . . . 48.10(19)
B8 Fe2 B13 . . 1_554 131.71(19)
B8 Fe2 B13 . . . 131.71(19)
B8 Fe2 B14 . . 1_554 87.9(3)
B8 Fe2 B14 . . . 87.9(3)
B9 Fe2 B10 3_545 . 1_554 49.89(19)
B9 Fe2 B10 3_545 . . 49.89(19)
B9 Fe2 B11 3_545 . 1_554 91.9(2)
B9 Fe2 B11 3_545 . . 91.9(2)
B9 Fe2 B13 3_545 . 1_554 87.0(2)
B9 Fe2 B13 3_545 . . 87.0(2)
B9 Fe2 B14 3_545 . 1_554 129.1(2)
B9 Fe2 B14 3_545 . . 129.1(2)
B10 Fe2 B10 1_554 . . 80.30(18)
B10 Fe2 B11 1_554 . 1_554 45.3(2)
B10 Fe2 B11 1_554 . . 96.2(2)
B10 Fe2 B13 1_554 . 1_554 82.2(3)
B10 Fe2 B13 1_554 . . 134.1(3)
B10 Fe2 B14 1_554 . 1_554 96.91(19)
B10 Fe2 B14 1_554 . . 176.9(3)
B10 Fe2 B11 . . 1_554 96.2(2)
B10 Fe2 B11 . . . 45.3(2)
B10 Fe2 B13 . . 1_554 134.1(3)
B10 Fe2 B13 . . . 82.2(3)
B10 Fe2 B14 . . 1_554 176.9(3)
B10 Fe2 B14 . . . 96.91(19)
B11 Fe2 B11 1_554 . . 77.82(19)
B11 Fe2 B13 1_554 . 1_554 100.94(19)
B11 Fe2 B13 1_554 . . 178.4(2)
B11 Fe2 B14 1_554 . 1_554 80.8(3)
B11 Fe2 B14 1_554 . . 134.1(3)
B11 Fe2 B13 . . 1_554 178.4(2)
B11 Fe2 B13 . . . 100.94(19)
B11 Fe2 B14 . . 1_554 134.1(3)
B11 Fe2 B14 . . . 80.8(3)
B13 Fe2 B13 1_554 . . 80.3(2)
B13 Fe2 B14 1_554 . 1_554 46.3(3)
B13 Fe2 B14 1_554 . . 100.8(3)
B13 Fe2 B14 . . 1_554 100.8(3)
B13 Fe2 B14 . . . 46.3(3)
B14 Fe2 B14 1_554 . . 85.8(2)
Fe3 Fe3 Fe3 1_554 . 1_556 180.0(5)
Fe3 Fe3 Fe3 1_554 . 2_655 90.00(3)
Fe3 Fe3 Fe4 1_554 . . 56.05(2)
Fe3 Fe3 Fe4 1_554 . 1_556 123.95(4)
Fe3 Fe3 B1 1_554 . . 50.47(14)
Fe3 Fe3 B1 1_554 . 1_556 129.53(14)
Fe3 Fe3 B2 1_554 . 3_545 47.45(12)
Fe3 Fe3 B2 1_554 . 3_546 132.55(13)
Fe3 Fe3 B2 1_554 . 4_555 47.22(16)
Fe3 Fe3 B2 1_554 . 4_556 132.78(16)
Fe3 Fe3 B8 1_554 . 4_555 46.21(16)
Fe3 Fe3 B8 1_554 . 4_556 133.79(17)
Fe3 Fe3 B11 1_554 . 4_556 90.00(2)
Fe3 Fe3 B12 1_554 . . 90.00(3)
Fe3 Fe3 Fe3 1_556 . 2_655 90.00(3)
Fe3 Fe3 Fe4 1_556 . . 123.95(4)
Fe3 Fe3 Fe4 1_556 . 1_556 56.05(2)
Fe3 Fe3 B1 1_556 . . 129.53(14)
Fe3 Fe3 B1 1_556 . 1_556 50.47(14)
Fe3 Fe3 B2 1_556 . 3_545 132.55(13)
Fe3 Fe3 B2 1_556 . 3_546 47.45(12)
Fe3 Fe3 B2 1_556 . 4_555 132.78(16)
Fe3 Fe3 B2 1_556 . 4_556 47.22(16)
Fe3 Fe3 B8 1_556 . 4_555 133.79(17)
Fe3 Fe3 B8 1_556 . 4_556 46.21(16)
Fe3 Fe3 B11 1_556 . 4_556 90.00(2)
Fe3 Fe3 B12 1_556 . . 90.00(3)
Fe3 Fe3 Fe4 2_655 . . 144.967(18)
Fe3 Fe3 Fe4 2_655 . 1_556 144.967(18)
Fe3 Fe3 B1 2_655 . . 95.60(17)
Fe3 Fe3 B1 2_655 . 1_556 95.60(17)
Fe3 Fe3 B2 2_655 . 3_545 52.87(19)
Fe3 Fe3 B2 2_655 . 3_546 52.87(19)
Fe3 Fe3 B2 2_655 . 4_555 53.20(16)
Fe3 Fe3 B2 2_655 . 4_556 53.20(16)
Fe3 Fe3 B8 2_655 . 4_555 98.9(2)
Fe3 Fe3 B8 2_655 . 4_556 98.9(2)
Fe3 Fe3 B11 2_655 . 4_556 128.2(2)
Fe3 Fe3 B12 2_655 . . 126.68(19)
Fe4 Fe3 Fe4 . . 1_556 67.91(3)
Fe4 Fe3 B1 . . . 57.53(16)
Fe4 Fe3 B1 . . 1_556 100.03(18)
Fe4 Fe3 B2 . . 3_545 93.47(17)
Fe4 Fe3 B2 . . 3_546 144.7(2)
Fe4 Fe3 B2 . . 4_555 99.63(15)
Fe4 Fe3 B2 . . 4_556 157.83(19)
Fe4 Fe3 B8 . . 4_555 65.2(2)
Fe4 Fe3 B8 . . 4_556 110.68(19)
Fe4 Fe3 B11 . . 4_556 66.29(18)
Fe4 Fe3 B12 . . . 53.46(13)
Fe4 Fe3 B1 1_556 . . 100.03(18)
Fe4 Fe3 B1 1_556 . 1_556 57.53(16)
Fe4 Fe3 B2 1_556 . 3_545 144.7(2)
Fe4 Fe3 B2 1_556 . 3_546 93.47(17)
Fe4 Fe3 B2 1_556 . 4_555 157.83(19)
Fe4 Fe3 B2 1_556 . 4_556 99.63(15)
Fe4 Fe3 B8 1_556 . 4_555 110.68(19)
Fe4 Fe3 B8 1_556 . 4_556 65.2(2)
Fe4 Fe3 B11 1_556 . 4_556 66.29(18)
Fe4 Fe3 B12 1_556 . . 53.46(13)
B1 Fe3 B1 . . 1_556 79.06(19)
B1 Fe3 B2 . . 3_545 46.0(3)
B1 Fe3 B2 . . 3_546 99.6(2)
B1 Fe3 B2 . . 4_555 87.2(2)
B1 Fe3 B2 . . 4_556 144.6(2)
B1 Fe3 B8 . . 4_555 94.8(2)
B1 Fe3 B8 . . 4_556 164.8(3)
B1 Fe3 B11 . . 4_556 122.8(2)
B1 Fe3 B12 . . . 47.79(19)
B1 Fe3 B2 1_556 . 3_545 99.6(2)
B1 Fe3 B2 1_556 . 3_546 46.0(3)
B1 Fe3 B2 1_556 . 4_555 144.6(2)
B1 Fe3 B2 1_556 . 4_556 87.2(2)
B1 Fe3 B8 1_556 . 4_555 164.8(3)
B1 Fe3 B8 1_556 . 4_556 94.8(2)
B1 Fe3 B11 1_556 . 4_556 122.8(2)
B1 Fe3 B12 1_556 . . 47.79(19)
B2 Fe3 B2 3_545 . 3_546 85.11(18)
B2 Fe3 B2 3_545 . 4_555 50.1(3)
B2 Fe3 B2 3_545 . 4_556 106.1(2)
B2 Fe3 B8 3_545 . 4_555 85.6(2)
B2 Fe3 B8 3_545 . 4_556 149.2(3)
B2 Fe3 B11 3_545 . 4_556 134.83(17)
B2 Fe3 B12 3_545 . . 91.3(3)
B2 Fe3 B2 3_546 . 4_555 106.1(2)
B2 Fe3 B2 3_546 . 4_556 50.1(3)
B2 Fe3 B8 3_546 . 4_555 149.2(3)
B2 Fe3 B8 3_546 . 4_556 85.6(2)
B2 Fe3 B11 3_546 . 4_556 134.83(17)
B2 Fe3 B12 3_546 . . 91.3(3)
B2 Fe3 B2 4_555 . 4_556 85.6(2)
B2 Fe3 B8 4_555 . 4_555 47.4(3)
B2 Fe3 B8 4_555 . 4_556 105.3(3)
B2 Fe3 B11 4_555 . 4_556 92.1(3)
B2 Fe3 B12 4_555 . . 134.26(19)
B2 Fe3 B8 4_556 . 4_555 105.3(3)
B2 Fe3 B8 4_556 . 4_556 47.4(3)
B2 Fe3 B11 4_556 . 4_556 92.1(3)
B2 Fe3 B12 4_556 . . 134.26(19)
B8 Fe3 B8 4_555 . 4_556 87.6(2)
B8 Fe3 B11 4_555 . 4_556 49.47(18)
B8 Fe3 B12 4_555 . . 118.2(3)
B8 Fe3 B11 4_556 . 4_556 49.47(18)
B8 Fe3 B12 4_556 . . 118.2(3)
B11 Fe3 B12 4_556 . . 105.1(3)
Fe3 Fe4 Fe3 1_554 . . 67.91(3)
Fe3 Fe4 Fe4 1_554 . 1_554 56.05(2)
Fe3 Fe4 Fe4 1_554 . 1_556 123.95(4)
Fe3 Fe4 B1 1_554 . . 54.46(15)
Fe3 Fe4 B3 1_554 . . 144.59(6)
Fe3 Fe4 B5 1_554 . 1_554 82.62(17)
Fe3 Fe4 B5 1_554 . . 125.8(2)
Fe3 Fe4 B7 1_554 . 1_554 95.00(15)
Fe3 Fe4 B7 1_554 . . 143.60(18)
Fe3 Fe4 B9 1_554 . . 128.98(16)
Fe3 Fe4 B12 1_554 . 1_554 53.3(2)
Fe3 Fe4 B12 1_554 . . 98.37(17)
Fe3 Fe4 Fe4 . . 1_554 123.95(4)
Fe3 Fe4 Fe4 . . 1_556 56.05(2)
Fe3 Fe4 B1 . . . 54.46(15)
Fe3 Fe4 B3 . . . 144.59(6)
Fe3 Fe4 B5 . . 1_554 125.8(2)
Fe3 Fe4 B5 . . . 82.62(17)
Fe3 Fe4 B7 . . 1_554 143.60(18)
Fe3 Fe4 B7 . . . 95.00(15)
Fe3 Fe4 B9 . . . 128.98(16)
Fe3 Fe4 B12 . . 1_554 98.37(17)
Fe3 Fe4 B12 . . . 53.3(2)
Fe4 Fe4 Fe4 1_554 . 1_556 180.0(5)
Fe4 Fe4 B1 1_554 . . 90.00(2)
Fe4 Fe4 B3 1_554 . . 90.00(3)
Fe4 Fe4 B5 1_554 . 1_554 50.29(12)
Fe4 Fe4 B5 1_554 . . 129.71(13)
Fe4 Fe4 B7 1_554 . 1_554 50.02(14)
Fe4 Fe4 B7 1_554 . . 129.98(15)
Fe4 Fe4 B9 1_554 . . 90.00(2)
Fe4 Fe4 B12 1_554 . 1_554 48.25(13)
Fe4 Fe4 B12 1_554 . . 131.75(14)
Fe4 Fe4 B1 1_556 . . 90.00(2)
Fe4 Fe4 B3 1_556 . . 90.00(3)
Fe4 Fe4 B5 1_556 . 1_554 129.71(13)
Fe4 Fe4 B5 1_556 . . 50.29(12)
Fe4 Fe4 B7 1_556 . 1_554 129.98(15)
Fe4 Fe4 B7 1_556 . . 50.02(14)
Fe4 Fe4 B9 1_556 . . 90.00(2)
Fe4 Fe4 B12 1_556 . 1_554 131.75(14)
Fe4 Fe4 B12 1_556 . . 48.25(13)
B1 Fe4 B3 . . . 123.8(3)
B1 Fe4 B5 . . 1_554 134.86(16)
B1 Fe4 B5 . . . 134.86(16)
B1 Fe4 B7 . . 1_554 89.3(2)
B1 Fe4 B7 . . . 89.3(2)
B1 Fe4 B9 . . . 175.2(3)
B1 Fe4 B12 . . 1_554 46.64(16)
B1 Fe4 B12 . . . 46.64(16)
B3 Fe4 B5 . . 1_554 82.1(3)
B3 Fe4 B5 . . . 82.1(3)
B3 Fe4 B7 . . 1_554 51.0(2)
B3 Fe4 B7 . . . 51.0(2)
B3 Fe4 B9 . . . 51.4(3)
B3 Fe4 B12 . . 1_554 98.0(3)
B3 Fe4 B12 . . . 98.0(3)
B5 Fe4 B5 1_554 . . 79.42(17)
B5 Fe4 B7 1_554 . 1_554 80.4(3)
B5 Fe4 B7 1_554 . . 130.9(3)
B5 Fe4 B9 1_554 . . 47.39(18)
B5 Fe4 B12 1_554 . 1_554 98.54(18)
B5 Fe4 B12 1_554 . . 177.9(2)
B5 Fe4 B7 . . 1_554 130.9(3)
B5 Fe4 B7 . . . 80.4(3)
B5 Fe4 B9 . . . 47.39(18)
B5 Fe4 B12 . . 1_554 177.9(2)
B5 Fe4 B12 . . . 98.54(18)
B7 Fe4 B7 1_554 . . 80.0(2)
B7 Fe4 B9 1_554 . . 87.0(2)
B7 Fe4 B12 1_554 . 1_554 48.7(3)
B7 Fe4 B12 1_554 . . 101.3(3)
B7 Fe4 B9 . . . 87.0(2)
B7 Fe4 B12 . . 1_554 101.3(3)
B7 Fe4 B12 . . . 48.7(3)
B9 Fe4 B12 . . 1_554 131.26(18)
B9 Fe4 B12 . . . 131.26(18)
B12 Fe4 B12 1_554 . . 83.50(19)
Fe1 B1 Fe1 3_545 . 3_546 79.1(3)
Fe1 B1 Fe3 3_545 . 1_554 100.39(4)
Fe1 B1 Fe3 3_545 . . 172.2(3)
Fe1 B1 Fe4 3_545 . . 119.2(2)
Fe1 B1 B2 3_545 . 3_545 109.8(3)
Fe1 B1 B4 3_545 . 3_545 64.1(3)
Fe1 B1 B12 3_545 . 1_554 60.8(3)
Fe1 B1 B12 3_545 . . 122.3(5)
Fe1 B1 Fe3 3_546 . 1_554 172.2(3)
Fe1 B1 Fe3 3_546 . . 100.39(4)
Fe1 B1 Fe4 3_546 . . 119.2(2)
Fe1 B1 B2 3_546 . 3_545 109.8(3)
Fe1 B1 B4 3_546 . 3_545 64.1(3)
Fe1 B1 B12 3_546 . 1_554 122.3(5)
Fe1 B1 B12 3_546 . . 60.8(3)
Fe3 B1 Fe3 1_554 . . 79.1(3)
Fe3 B1 Fe4 1_554 . . 68.01(19)
Fe3 B1 B2 1_554 . 3_545 62.9(3)
Fe3 B1 B4 1_554 . 3_545 108.5(3)
Fe3 B1 B12 1_554 . 1_554 63.0(3)
Fe3 B1 B12 1_554 . . 124.7(4)
Fe3 B1 Fe4 . . . 68.01(19)
Fe3 B1 B2 . . 3_545 62.9(3)
Fe3 B1 B4 . . 3_545 108.5(3)
Fe3 B1 B12 . . 1_554 124.7(4)
Fe3 B1 B12 . . . 63.0(3)
Fe4 B1 B2 . . 3_545 114.8(5)
Fe4 B1 B4 . . 3_545 175.2(5)
Fe4 B1 B12 . . 1_554 61.3(3)
Fe4 B1 B12 . . . 61.3(3)
B2 B1 B4 3_545 . 3_545 60.5(4)
B2 B1 B12 3_545 . 1_554 121.4(4)
B2 B1 B12 3_545 . . 121.4(4)
B4 B1 B12 3_545 . 1_554 120.5(3)
B4 B1 B12 3_545 . . 120.5(3)
B12 B1 B12 1_554 . . 106.9(4)
Fe3 B2 Fe3 3_555 . 3_556 85.1(2)
Fe3 B2 Fe3 3_555 . 4_455 73.92(15)
Fe3 B2 Fe3 3_555 . 4_456 129.9(4)
Fe3 B2 B1 3_555 . 3_555 71.1(3)
Fe3 B2 B2 3_555 . 2_565 64.7(3)
Fe3 B2 B4 3_555 . . 116.8(4)
Fe3 B2 B8 3_555 . . 135.3(2)
Fe3 B2 Fe3 3_556 . 4_455 129.9(4)
Fe3 B2 Fe3 3_556 . 4_456 73.92(15)
Fe3 B2 B1 3_556 . 3_555 71.1(3)
Fe3 B2 B2 3_556 . 2_565 64.7(3)
Fe3 B2 B4 3_556 . . 116.8(4)
Fe3 B2 B8 3_556 . . 135.3(2)
Fe3 B2 Fe3 4_455 . 4_456 85.6(3)
Fe3 B2 B1 4_455 . 3_555 136.83(15)
Fe3 B2 B2 4_455 . 2_565 65.2(3)
Fe3 B2 B4 4_455 . . 113.3(3)
Fe3 B2 B8 4_455 . . 65.1(3)
Fe3 B2 B1 4_456 . 3_555 136.83(15)
Fe3 B2 B2 4_456 . 2_565 65.2(3)
Fe3 B2 B4 4_456 . . 113.3(3)
Fe3 B2 B8 4_456 . . 65.1(3)
B1 B2 B2 3_555 . 2_565 118.4(5)
B1 B2 B4 3_555 . . 63.8(4)
B1 B2 B8 3_555 . . 131.5(6)
B2 B2 B4 2_565 . . 177.8(6)
B2 B2 B8 2_565 . . 110.1(6)
B4 B2 B8 . . . 67.7(5)
Fe1 B3 Fe1 1_554 . . 83.9(3)
Fe1 B3 Fe4 1_554 . . 136.63(15)
Fe1 B3 B6 1_554 . 3_555 66.5(3)
Fe1 B3 B7 1_554 . 1_554 67.3(3)
Fe1 B3 B7 1_554 . . 131.8(5)
Fe1 B3 B9 1_554 . . 112.2(3)
Fe1 B3 Fe4 . . . 136.63(15)
Fe1 B3 B6 . . 3_555 66.5(3)
Fe1 B3 B7 . . 1_554 131.8(5)
Fe1 B3 B7 . . . 67.3(3)
Fe1 B3 B9 . . . 112.2(3)
Fe4 B3 B6 . . 3_555 134.7(6)
Fe4 B3 B7 . . 1_554 72.0(3)
Fe4 B3 B7 . . . 72.0(3)
Fe4 B3 B9 . . . 71.8(4)
B6 B3 B7 3_555 . 1_554 126.7(3)
B6 B3 B7 3_555 . . 126.7(3)
B6 B3 B9 3_555 . . 62.9(5)
B7 B3 B7 1_554 . . 103.7(4)
B7 B3 B9 1_554 . . 114.3(4)
B7 B3 B9 . . . 114.3(4)
Fe1 B4 Fe1 1_554 . . 81.0(3)
Fe1 B4 Fe2 1_554 . . 122.0(3)
Fe1 B4 B1 1_554 . 3_555 66.6(3)
Fe1 B4 B2 1_554 . . 108.2(3)
Fe1 B4 B14 1_554 . 1_554 58.8(3)
Fe1 B4 B14 1_554 . . 120.4(5)
Fe1 B4 Fe2 . . . 122.0(3)
Fe1 B4 B1 . . 3_555 66.6(3)
Fe1 B4 B2 . . . 108.2(3)
Fe1 B4 B14 . . 1_554 120.4(5)
Fe1 B4 B14 . . . 58.8(3)
Fe2 B4 B1 . . 3_555 167.4(6)
Fe2 B4 B2 . . . 111.6(5)
Fe2 B4 B14 . . 1_554 64.1(3)
Fe2 B4 B14 . . . 64.1(3)
B1 B4 B2 3_555 . . 55.7(4)
B1 B4 B14 3_555 . 1_554 121.4(3)
B1 B4 B14 3_555 . . 121.4(3)
B2 B4 B14 . . 1_554 124.3(4)
B2 B4 B14 . . . 124.3(4)
B14 B4 B14 1_554 . . 104.1(4)
Fe4 B5 Fe4 . . 1_556 79.4(2)
Fe4 B5 B9 . . . 66.0(2)
Fe4 B5 B9 . . 1_556 127.7(5)
Fe4 B5 B10 . . 3_556 130.9(3)
Fe4 B5 B11 . . 4_556 80.4(3)
Fe4 B5 B9 1_556 . . 127.7(5)
Fe4 B5 B9 1_556 . 1_556 66.0(2)
Fe4 B5 B10 1_556 . 3_556 130.9(3)
Fe4 B5 B11 1_556 . 4_556 80.4(3)
B9 B5 B9 . . 1_556 105.6(5)
B9 B5 B10 . . 3_556 65.0(3)
B9 B5 B11 . . 4_556 127.2(3)
B9 B5 B10 1_556 . 3_556 65.0(3)
B9 B5 B11 1_556 . 4_556 127.2(3)
B10 B5 B11 3_556 . 4_556 134.2(7)
Fe1 B6 Fe1 3_545 . 3_546 85.4(3)
Fe1 B6 Fe2 3_545 . . 135.14(15)
Fe1 B6 B3 3_545 . 3_545 68.5(3)
Fe1 B6 B9 3_545 . 3_545 114.5(3)
Fe1 B6 B13 3_545 . 1_554 65.0(3)
Fe1 B6 B13 3_545 . . 130.5(5)
Fe1 B6 Fe2 3_546 . . 135.14(15)
Fe1 B6 B3 3_546 . 3_545 68.5(3)
Fe1 B6 B9 3_546 . 3_545 114.5(3)
Fe1 B6 B13 3_546 . 1_554 130.5(5)
Fe1 B6 B13 3_546 . . 65.0(3)
Fe2 B6 B3 . . 3_545 135.2(6)
Fe2 B6 B9 . . 3_545 71.0(4)
Fe2 B6 B13 . . 1_554 72.2(3)
Fe2 B6 B13 . . . 72.2(3)
B3 B6 B9 3_545 . 3_545 64.2(5)
B3 B6 B13 3_545 . 1_554 126.3(3)
B3 B6 B13 3_545 . . 126.3(3)
B9 B6 B13 3_545 . 1_554 113.7(4)
B9 B6 B13 3_545 . . 113.7(4)
B13 B6 B13 1_554 . . 104.4(4)
Fe1 B7 Fe4 . . . 118.6(2)
Fe1 B7 Fe4 . . 1_556 118.6(2)
Fe1 B7 B3 . . . 63.3(3)
Fe1 B7 B3 . . 1_556 63.3(3)
Fe1 B7 B12 . . . 177.2(5)
Fe1 B7 B14 . . . 58.4(3)
Fe4 B7 Fe4 . . 1_556 80.0(3)
Fe4 B7 B3 . . . 57.0(3)
Fe4 B7 B3 . . 1_556 117.8(5)
Fe4 B7 B12 . . . 63.4(3)
Fe4 B7 B14 . . . 139.51(16)
Fe4 B7 B3 1_556 . . 117.8(5)
Fe4 B7 B3 1_556 . 1_556 57.0(3)
Fe4 B7 B12 1_556 . . 63.4(3)
Fe4 B7 B14 1_556 . . 139.51(16)
B3 B7 B3 . . 1_556 103.7(4)
B3 B7 B12 . . . 118.0(4)
B3 B7 B14 . . . 97.2(4)
B3 B7 B12 1_556 . . 118.0(4)
B3 B7 B14 1_556 . . 97.2(4)
B12 B7 B14 . . . 118.7(5)
Fe2 B8 Fe3 . . 4_455 136.16(15)
Fe2 B8 Fe3 . . 4_456 136.16(15)
Fe2 B8 B2 . . . 124.3(6)
Fe2 B8 B11 . . 1_554 74.8(4)
Fe2 B8 B11 . . . 74.8(4)
Fe3 B8 Fe3 4_455 . 4_456 87.6(3)
Fe3 B8 B2 4_455 . . 67.5(3)
Fe3 B8 B11 4_455 . 1_554 67.1(3)
Fe3 B8 B11 4_455 . . 137.6(6)
Fe3 B8 B2 4_456 . . 67.5(3)
Fe3 B8 B11 4_456 . 1_554 137.6(6)
Fe3 B8 B11 4_456 . . 67.1(3)
B2 B8 B11 . . 1_554 125.1(3)
B2 B8 B11 . . . 125.1(3)
B11 B8 B11 1_554 . . 109.0(4)
Fe2 B9 Fe4 3_555 . . 167.2(4)
Fe2 B9 B3 3_555 . . 110.4(4)
Fe2 B9 B5 3_555 . 1_554 119.3(3)
Fe2 B9 B5 3_555 . . 119.3(3)
Fe2 B9 B6 3_555 . 3_555 57.5(3)
Fe2 B9 B10 3_555 . 3_555 65.9(3)
Fe2 B9 B10 3_555 . 3_556 65.9(3)
Fe4 B9 B3 . . . 56.8(3)
Fe4 B9 B5 . . 1_554 66.6(3)
Fe4 B9 B5 . . . 66.6(3)
Fe4 B9 B6 . . 3_555 109.7(4)
Fe4 B9 B10 . . 3_555 120.4(3)
Fe4 B9 B10 . . 3_556 120.4(3)
B3 B9 B5 . . 1_554 99.4(4)
B3 B9 B5 . . . 99.4(4)
B3 B9 B6 . . 3_555 52.9(4)
B3 B9 B10 . . 3_555 127.0(3)
B3 B9 B10 . . 3_556 127.0(3)
B5 B9 B5 1_554 . . 105.6(5)
B5 B9 B6 1_554 . 3_555 124.3(4)
B5 B9 B10 1_554 . 3_555 53.9(3)
B5 B9 B10 1_554 . 3_556 129.6(6)
B5 B9 B6 . . 3_555 124.3(4)
B5 B9 B10 . . 3_555 129.6(6)
B5 B9 B10 . . 3_556 53.9(3)
B6 B9 B10 3_555 . 3_555 101.2(4)
B6 B9 B10 3_555 . 3_556 101.2(4)
B10 B9 B10 3_555 . 3_556 100.7(4)
Fe2 B10 Fe2 . . 1_556 80.3(3)
Fe2 B10 B5 . . 3_546 124.6(4)
Fe2 B10 B9 . . 3_545 64.2(2)
Fe2 B10 B9 . . 3_546 123.9(5)
Fe2 B10 B11 . . . 69.1(3)
Fe2 B10 B5 1_556 . 3_546 124.6(4)
Fe2 B10 B9 1_556 . 3_545 123.9(5)
Fe2 B10 B9 1_556 . 3_546 64.2(2)
Fe2 B10 B11 1_556 . . 69.1(3)
B5 B10 B9 3_546 . 3_545 61.1(3)
B5 B10 B9 3_546 . 3_546 61.1(3)
B5 B10 B11 3_546 . . 159.8(7)
B9 B10 B9 3_545 . 3_546 100.7(4)
B9 B10 B11 3_545 . . 126.7(3)
B9 B10 B11 3_546 . . 126.7(3)
Fe2 B11 Fe2 . . 1_556 77.8(3)
Fe2 B11 Fe3 . . 4_456 116.9(2)
Fe2 B11 B5 . . 4_456 115.7(3)
Fe2 B11 B8 . . . 57.1(3)
Fe2 B11 B8 . . 1_556 118.7(5)
Fe2 B11 B10 . . . 65.5(3)
Fe2 B11 Fe3 1_556 . 4_456 116.9(2)
Fe2 B11 B5 1_556 . 4_456 115.7(3)
Fe2 B11 B8 1_556 . . 118.7(5)
Fe2 B11 B8 1_556 . 1_556 57.1(3)
Fe2 B11 B10 1_556 . . 65.5(3)
Fe3 B11 B5 4_456 . 4_456 110.5(5)
Fe3 B11 B8 4_456 . . 63.4(3)
Fe3 B11 B8 4_456 . 1_556 63.4(3)
Fe3 B11 B10 4_456 . . 176.5(6)
B5 B11 B8 4_456 . . 120.2(4)
B5 B11 B8 4_456 . 1_556 120.2(4)
B5 B11 B10 4_456 . . 66.0(5)
B8 B11 B8 . . 1_556 109.0(4)
B8 B11 B10 . . . 118.0(4)
B8 B11 B10 1_556 . . 118.0(4)
Fe1 B12 Fe3 3_546 . . 109.8(3)
Fe1 B12 Fe4 3_546 . . 138.17(13)
Fe1 B12 Fe4 3_546 . 1_556 138.17(13)
Fe1 B12 B1 3_546 . . 70.8(3)
Fe1 B12 B1 3_546 . 1_556 70.8(3)
Fe1 B12 B7 3_546 . . 123.1(5)
Fe3 B12 Fe4 . . . 73.3(3)
Fe3 B12 Fe4 . . 1_556 73.3(3)
Fe3 B12 B1 . . . 69.2(4)
Fe3 B12 B1 . . 1_556 69.2(4)
Fe3 B12 B7 . . . 127.1(5)
Fe4 B12 Fe4 . . 1_556 83.5(3)
Fe4 B12 B1 . . . 72.1(2)
Fe4 B12 B1 . . 1_556 139.6(5)
Fe4 B12 B7 . . . 67.9(3)
Fe4 B12 B1 1_556 . . 139.6(5)
Fe4 B12 B1 1_556 . 1_556 72.1(2)
Fe4 B12 B7 1_556 . . 67.9(3)
B1 B12 B1 . . 1_556 106.9(4)
B1 B12 B7 . . . 126.6(3)
B1 B12 B7 1_556 . . 126.6(3)
Fe1 B13 Fe2 3_546 . . 119.7(2)
Fe1 B13 Fe2 3_546 . 1_556 119.7(2)
Fe1 B13 B6 3_546 . . 64.3(3)
Fe1 B13 B6 3_546 . 1_556 64.3(3)
Fe1 B13 B14 3_546 . . 175.9(6)
Fe2 B13 Fe2 . . 1_556 80.3(3)
Fe2 B13 B6 . . . 56.8(3)
Fe2 B13 B6 . . 1_556 118.1(5)
Fe2 B13 B14 . . . 63.2(3)
Fe2 B13 B6 1_556 . . 118.1(5)
Fe2 B13 B6 1_556 . 1_556 56.8(3)
Fe2 B13 B14 1_556 . . 63.2(3)
B6 B13 B6 . . 1_556 104.4(4)
B6 B13 B14 . . . 117.7(4)
B6 B13 B14 1_556 . . 117.7(4)
Fe1 B14 Fe2 . . . 133.90(18)
Fe1 B14 Fe2 . . 1_556 133.90(18)
Fe1 B14 B4 . . . 70.3(3)
Fe1 B14 B4 . . 1_556 70.3(3)
Fe1 B14 B7 . . . 70.3(4)
Fe1 B14 B13 . . . 135.9(6)
Fe2 B14 Fe2 . . 1_556 85.8(3)
Fe2 B14 B4 . . . 64.8(2)
Fe2 B14 B4 . . 1_556 130.4(5)
Fe2 B14 B7 . . . 117.1(3)
Fe2 B14 B13 . . . 70.5(3)
Fe2 B14 B4 1_556 . . 130.4(5)
Fe2 B14 B4 1_556 . 1_556 64.8(2)
Fe2 B14 B7 1_556 . . 117.1(3)
Fe2 B14 B13 1_556 . . 70.5(3)
B4 B14 B4 . . 1_556 104.1(5)
B4 B14 B7 . . . 111.8(4)
B4 B14 B13 . . . 126.9(3)
B4 B14 B7 1_556 . . 111.8(4)
B4 B14 B13 1_556 . . 126.9(3)
B7 B14 B13 . . . 65.6(5)

loop_
_geom_bond_atom_site_label_1
_geom_bond_atom_site_label_2
_geom_bond_site_symmetry_1
_geom_bond_site_symmetry_2
_geom_bond_distance
Fe1 Fe1 . 1_554 2.8340(2)
Fe1 Fe1 . 1_556 2.8340(2)
Fe1 B1 . 3_555 2.226(6)
Fe1 B1 . 3_556 2.226(6)
Fe1 B3 . . 2.120(6)
Fe1 B3 . 1_556 2.120(6)
Fe1 B4 . . 2.183(6)
Fe1 B4 . 1_556 2.183(6)
Fe1 B6 . 3_555 2.089(6)
Fe1 B6 . 3_556 2.089(6)
Fe1 B7 . . 2.191(7)
Fe1 B12 . 3_556 2.058(7)
Fe1 B13 . 3_556 2.102(7)
Fe1 B14 . . 1.983(7)
Fe2 Fe2 . 1_554 2.8340(2)
Fe2 Fe2 . 1_556 2.8340(2)
Fe2 B4 . . 2.093(6)
Fe2 B6 . . 1.933(8)
Fe2 B8 . . 1.964(8)
Fe2 B9 . 3_545 2.167(6)
Fe2 B10 . 1_554 2.198(6)
Fe2 B10 . . 2.198(6)
Fe2 B11 . 1_554 2.256(7)
Fe2 B11 . . 2.256(7)
Fe2 B13 . 1_554 2.198(6)
Fe2 B13 . . 2.198(6)
Fe2 B14 . 1_554 2.081(6)
Fe2 B14 . . 2.081(6)
Fe3 Fe3 . 1_554 2.8340(2)
Fe3 Fe3 . 1_556 2.8340(2)
Fe3 Fe3 . 2_655 2.5142(12)
Fe3 Fe4 . . 2.5370(11)
Fe3 Fe4 . 1_556 2.5370(11)
Fe3 B1 . . 2.226(6)
Fe3 B1 . 1_556 2.226(6)
Fe3 B2 . 3_545 2.095(5)
Fe3 B2 . 3_546 2.095(5)
Fe3 B2 . 4_555 2.086(6)
Fe3 B2 . 4_556 2.086(6)
Fe3 B8 . 4_555 2.047(6)
Fe3 B8 . 4_556 2.047(6)
Fe3 B11 . 4_556 2.109(7)
Fe3 B12 . . 2.123(9)
Fe4 Fe4 . 1_554 2.8340(2)
Fe4 Fe4 . 1_556 2.8340(2)
Fe4 B1 . . 2.308(6)
Fe4 B3 . . 1.946(8)
Fe4 B5 . 1_554 2.218(6)
Fe4 B5 . . 2.218(6)
Fe4 B7 . 1_554 2.205(6)
Fe4 B7 . . 2.205(6)
Fe4 B9 . . 2.209(6)
Fe4 B12 . 1_554 2.128(5)
Fe4 B12 . . 2.128(5)
B1 B2 . 3_545 1.693(11)
B1 B4 . 3_545 1.838(9)
B1 B12 . 1_554 1.764(6)
B1 B12 . . 1.764(6)
B2 B2 . 2_565 1.770(12)
B2 B4 . . 1.782(12)
B2 B8 . . 1.663(9)
B3 B6 . 3_555 1.610(9)
B3 B7 . 1_554 1.802(6)
B3 B7 . . 1.802(6)
B3 B9 . . 1.816(12)
B4 B14 . 1_554 1.797(6)
B4 B14 . . 1.797(6)
B5 B9 . . 1.779(6)
B5 B9 . 1_556 1.779(6)
B5 B10 . 3_556 1.643(9)
B5 B11 . 4_556 1.711(11)
B6 B9 . 3_545 1.796(12)
B6 B13 . 1_554 1.794(6)
B6 B13 . . 1.794(6)
B7 B12 . . 1.788(10)
B7 B14 . . 1.814(12)
B8 B11 . 1_554 1.740(6)
B8 B11 . . 1.740(6)
B9 B10 . 3_555 1.841(7)
B9 B10 . 3_556 1.841(7)
B10 B11 . . 1.717(10)
B13 B14 . . 1.687(10)
